data_1540569
loop_
_publ_author_name
'Fugard, Alison J.'
'Thompson, Bethany K.'
'Slawin, Alexandra M. Z.'
'Taylor, James E.'
'Smith, Andrew D.'

_publ_section_title
;
 Organocatalytic Synthesis of Fused Bicyclic 2,3-Dihydro-1,3,4-oxadiazoles
 through an Intramolecular Cascade Cyclization.
;
_journal_issue 23
_journal_name_full 'Organic letters'
_journal_page_first 5824
_journal_page_last 5827
_journal_paper_doi 10.1021/acs.orglett.5b02997
_journal_volume 17
_journal_year 2015
_chemical_formula_moiety 'C17 H11 F3 N2 O3'
_chemical_formula_sum 'C17 H11 F3 N2 O3'
_chemical_formula_weight 348.28
_space_group_IT_number 14
_symmetry_cell_setting monoclinic
_symmetry_Int_Tables_number 14
_symmetry_space_group_name_Hall '-P 2ybc'
_symmetry_space_group_name_H-M 'P 1 21/c 1'
_atom_sites_solution_hydrogens geom
_atom_sites_solution_primary direct
_atom_sites_solution_secondary difmap
_cell_angle_alpha 90.0000
_cell_angle_beta 97.446(8)
_cell_angle_gamma 90.0000
_cell_formula_units_Z 4
_cell_length_a 13.835(3)
_cell_length_b 14.066(2)
_cell_length_c 7.7299(13)
_cell_measurement_reflns_used 1986
_cell_measurement_temperature 125
_cell_measurement_theta_max 68.25
_cell_measurement_theta_min 24.46
_cell_volume 1491.6(5)
_computing_cell_refinement 'CrystalClear-SM Expert 2.1 b29'
_computing_data_collection 'CrystalClear-SM Expert 2.1 b29 (Rigaku, 2013)'
_computing_data_reduction 'CrystalClear-SM Expert 2.1 b29'
_computing_molecular_graphics 'CrystalStructure 4.1'
_computing_publication_material 'CrystalStructure 4.1 (Rigaku, 2013)'
_computing_structure_refinement 'SHELXL-2013 (Sheldrick, 2013)'
_computing_structure_solution 'SIR2011 (Burla, et al., 2012)'
_diffrn_ambient_temperature 125
_diffrn_detector_area_resol_mean 5.811
_diffrn_measured_fraction_theta_full 0.994
_diffrn_measured_fraction_theta_max 0.992
_diffrn_measurement_device_type 'Rigaku XtaLAB P100'
_diffrn_measurement_method \w
_diffrn_radiation_type 'Cu K\a'
_diffrn_radiation_wavelength 1.54187
_diffrn_reflns_av_R_equivalents 0.0281
_diffrn_reflns_laue_measured_fraction_full 0.994
_diffrn_reflns_laue_measured_fraction_max 0.992
_diffrn_reflns_limit_h_max 16
_diffrn_reflns_limit_h_min -16
_diffrn_reflns_limit_k_max 16
_diffrn_reflns_limit_k_min -16
_diffrn_reflns_limit_l_max 9
_diffrn_reflns_limit_l_min -8
_diffrn_reflns_number 14381
_diffrn_reflns_point_group_measured_fraction_full 0.994
_diffrn_reflns_point_group_measured_fraction_max 0.992
_diffrn_reflns_theta_full 67.000
_diffrn_reflns_theta_max 68.358
_diffrn_reflns_theta_min 4.502
_diffrn_standards_number 0
_exptl_absorpt_coefficient_mu 1.152
_exptl_absorpt_correction_T_max 0.794
_exptl_absorpt_correction_T_min 0.677
_exptl_absorpt_correction_type multi-scan
_exptl_absorpt_process_details 'REQAB (Rigaku, 1998)'
_exptl_crystal_colour colorless
_exptl_crystal_density_diffrn 1.551
_exptl_crystal_density_method 'not measured'
_exptl_crystal_description prism
_exptl_crystal_F_000 712.00
_exptl_crystal_size_max 0.200
_exptl_crystal_size_mid 0.200
_exptl_crystal_size_min 0.200
_refine_diff_density_max 0.37
_refine_diff_density_min -0.28
_refine_ls_extinction_coef 0.0177(11)
_refine_ls_extinction_method SHELXL
_refine_ls_goodness_of_fit_ref 1.024
_refine_ls_hydrogen_treatment constr
_refine_ls_number_parameters 227
_refine_ls_number_reflns 2722
_refine_ls_number_restraints 0
_refine_ls_R_factor_gt 0.0359
_refine_ls_shift/su_max 0.000
_refine_ls_structure_factor_coef Fsqd
_refine_ls_weighting_details 'w = 1/[\s^2^(Fo^2^)+(0.0610P)^2^+0.5799P] where P=(Fo^2^+2Fc^2^)/3'
_refine_ls_weighting_scheme calc
_refine_ls_wR_factor_ref 0.0993
_reflns_number_gt 2645
_reflns_number_total 2722
_reflns_threshold_expression F^2^>2.0\s(F^2^)
_cod_data_source_file ol5b02997_si_002.cif
_cod_data_source_block 20
_cod_depositor_comments 'Adding full bibliography for 1540569.cif.'
_cod_original_cell_volume 1491.5(5)
_cod_database_code 1540569

loop_
_symmetry_equiv_pos_site_id
_symmetry_equiv_pos_as_xyz
1 +X,+Y,+Z
2 -X,1/2+Y,1/2-Z
3 -X,-Y,-Z
4 +X,1/2-Y,1/2+Z

loop_
_atom_site_label
_atom_site_type_symbol
_atom_site_fract_x
_atom_site_fract_y
_atom_site_fract_z
_atom_site_U_iso_or_equiv
_atom_site_adp_type
_atom_site_occupancy
_atom_site_site_symmetry_multiplicity
_atom_site_site_symmetry_order
_atom_site_calc_flag
_atom_site_refinement_flags
F1 F 0.54032(7) 0.60333(9) 0.92052(15) 0.0543(3) Uani 1 4 0 d .
F2 F 0.50159(7) 0.61406(8) 1.17575(14) 0.0496(3) Uani 1 4 0 d .
F3 F 0.53036(7) 0.73969(7) 1.0387(2) 0.0663(4) Uani 1 4 0 d .
O4 O 0.04191(6) 0.61107(6) 0.63756(13) 0.0237(2) Uani 1 4 0 d .
O12 O -0.22817(6) 0.69877(6) 0.40544(11) 0.0215(2) Uani 1 4 0 d .
O14 O -0.10166(7) 0.89723(6) 0.63147(12) 0.0239(2) Uani 1 4 0 d .
N1 N -0.04647(8) 0.74696(7) 0.60256(14) 0.0208(3) Uani 1 4 0 d .
N2 N 0.04391(8) 0.76755(8) 0.70010(14) 0.0208(3) Uani 1 4 0 d .
C3 C 0.08899(9) 0.68778(9) 0.71530(16) 0.0193(3) Uani 1 4 0 d .
C5 C -0.04911(9) 0.64529(9) 0.54780(16) 0.0201(3) Uani 1 4 0 d .
C6 C -0.13466(9) 0.59263(9) 0.60128(16) 0.0195(3) Uani 1 4 0 d .
C7 C -0.12809(10) 0.51716(9) 0.71817(17) 0.0229(3) Uani 1 4 0 d .
C8 C -0.21351(11) 0.47377(10) 0.75534(18) 0.0265(3) Uani 1 4 0 d .
C9 C -0.30360(11) 0.50424(10) 0.67470(19) 0.0281(3) Uani 1 4 0 d .
C10 C -0.31074(10) 0.57995(10) 0.55713(18) 0.0243(3) Uani 1 4 0 d .
C11 C -0.22579(9) 0.62372(9) 0.52298(16) 0.0198(3) Uani 1 4 0 d .
C13 C -0.21682(9) 0.79031(9) 0.48664(17) 0.0207(3) Uani 1 4 0 d .
C14 C -0.11601(9) 0.81629(9) 0.57838(16) 0.0194(3) Uani 1 4 0 d .
C15 C 0.18837(9) 0.67487(9) 0.80291(16) 0.0195(3) Uani 1 4 0 d .
C16 C 0.23964(10) 0.59095(10) 0.78284(18) 0.0231(3) Uani 1 4 0 d .
C17 C 0.33702(10) 0.58478(10) 0.85332(19) 0.0255(3) Uani 1 4 0 d .
C18 C 0.38252(9) 0.66112(10) 0.94449(17) 0.0237(3) Uani 1 4 0 d .
C19 C 0.33035(10) 0.74379(9) 0.96968(17) 0.0233(3) Uani 1 4 0 d .
C20 C 0.23366(10) 0.75036(9) 0.89920(16) 0.0216(3) Uani 1 4 0 d .
C21 C 0.48805(10) 0.65551(10) 1.0183(2) 0.0290(3) Uani 1 4 0 d .
H5 H -0.04905 0.64052 0.41874 0.0241 Uiso 1 4 0 calc R
H7 H -0.06635 0.49551 0.77185 0.0274 Uiso 1 4 0 calc R
H8 H -0.21004 0.42284 0.83664 0.0318 Uiso 1 4 0 calc R
H9 H -0.36114 0.47317 0.69984 0.0337 Uiso 1 4 0 calc R
H10 H -0.37242 0.6009 0.50196 0.0292 Uiso 1 4 0 calc R
H13A H -0.26348 0.79468 0.5732 0.0248 Uiso 1 4 0 calc R
H13B H -0.236 0.83898 0.39617 0.0248 Uiso 1 4 0 calc R
H16 H 0.20822 0.53858 0.72157 0.0278 Uiso 1 4 0 calc R
H17 H 0.37263 0.52818 0.83915 0.0305 Uiso 1 4 0 calc R
H19 H 0.36116 0.79518 1.03486 0.0280 Uiso 1 4 0 calc R
H20 H 0.19777 0.80641 0.91624 0.0259 Uiso 1 4 0 calc R

loop_
_atom_site_aniso_label
_atom_site_aniso_U_11
_atom_site_aniso_U_22
_atom_site_aniso_U_33
_atom_site_aniso_U_12
_atom_site_aniso_U_13
_atom_site_aniso_U_23
F1 0.0230(5) 0.0828(9) 0.0575(7) 0.0114(5) 0.0061(4) -0.0138(6)
F2 0.0290(5) 0.0734(8) 0.0434(6) 0.0010(5) -0.0073(4) 0.0179(5)
F3 0.0270(5) 0.0322(6) 0.1330(12) -0.0081(4) -0.0157(6) 0.0108(6)
O4 0.0195(5) 0.0194(5) 0.0309(5) 0.0029(3) -0.0019(4) -0.0027(4)
O12 0.0247(5) 0.0220(5) 0.0174(4) 0.0018(4) 0.0010(4) 0.0003(3)
O14 0.0268(5) 0.0184(5) 0.0262(5) 0.0021(4) 0.0017(4) 0.0010(4)
N1 0.0185(5) 0.0184(6) 0.0249(6) 0.0009(4) 0.0006(4) -0.0004(4)
N2 0.0177(5) 0.0212(6) 0.0230(6) -0.0001(4) 0.0011(4) 0.0003(4)
C3 0.0205(6) 0.0199(6) 0.0181(6) -0.0006(5) 0.0051(5) 0.0001(5)
C5 0.0198(6) 0.0192(7) 0.0209(6) 0.0031(5) 0.0010(5) -0.0007(5)
C6 0.0228(7) 0.0183(6) 0.0176(6) 0.0012(5) 0.0038(5) -0.0044(5)
C7 0.0291(7) 0.0189(6) 0.0207(6) 0.0026(5) 0.0031(5) -0.0028(5)
C8 0.0382(8) 0.0177(7) 0.0253(7) -0.0009(5) 0.0097(6) -0.0006(5)
C9 0.0300(7) 0.0229(7) 0.0336(7) -0.0048(5) 0.0126(6) -0.0051(6)
C10 0.0222(7) 0.0238(7) 0.0272(7) 0.0000(5) 0.0038(5) -0.0067(5)
C11 0.0238(7) 0.0188(6) 0.0170(6) 0.0014(5) 0.0030(5) -0.0032(5)
C13 0.0215(6) 0.0202(7) 0.0202(6) 0.0036(5) 0.0023(5) 0.0020(5)
C14 0.0225(6) 0.0196(6) 0.0166(6) 0.0019(5) 0.0046(5) 0.0034(5)
C15 0.0199(6) 0.0210(6) 0.0183(6) 0.0004(5) 0.0050(5) 0.0034(5)
C16 0.0234(7) 0.0200(7) 0.0260(7) -0.0004(5) 0.0031(5) -0.0003(5)
C17 0.0231(7) 0.0209(7) 0.0326(7) 0.0039(5) 0.0045(6) 0.0023(5)
C18 0.0204(7) 0.0256(7) 0.0253(7) -0.0001(5) 0.0032(5) 0.0062(5)
C19 0.0239(7) 0.0226(7) 0.0233(6) -0.0026(5) 0.0023(5) -0.0003(5)
C20 0.0233(7) 0.0208(7) 0.0214(6) 0.0029(5) 0.0057(5) 0.0009(5)
C21 0.0220(7) 0.0252(7) 0.0393(8) -0.0009(5) 0.0019(6) 0.0043(6)

loop_
_atom_type_symbol
_atom_type_description
_atom_type_scat_dispersion_real
_atom_type_scat_dispersion_imag
_atom_type_scat_source
C C 0.0181 0.0091
;
International Tables for Crystallography
(1992, Vol. C, Tables 4.2.6.8 and 6.1.1.4)
;
H H 0.0000 0.0000
;
International Tables for Crystallography
(1992, Vol. C, Table 6.1.1.4)
;
F F 0.0727 0.0534
;
International Tables for Crystallography
(1992, Vol. C, Tables 4.2.6.8 and 6.1.1.4)
;
N N 0.0311 0.0180
;
International Tables for Crystallography
(1992, Vol. C, Tables 4.2.6.8 and 6.1.1.4)
;
O O 0.0492 0.0322
;
International Tables for Crystallography
(1992, Vol. C, Tables 4.2.6.8 and 6.1.1.4)
;

loop_
_geom_angle_atom_site_label_1
_geom_angle_atom_site_label_2
_geom_angle_atom_site_label_3
_geom_angle
_geom_angle_publ_flag
C3 O4 C5 106.67(9) yes
C11 O12 C13 113.84(9) yes
N2 N1 C5 109.74(9) yes
N2 N1 C14 119.26(10) yes
C5 N1 C14 130.95(10) yes
N1 N2 C3 104.93(10) yes
O4 C3 N2 117.04(11) yes
O4 C3 C15 118.28(11) yes
N2 C3 C15 124.61(11) yes
O4 C5 N1 101.31(9) yes
O4 C5 C6 111.99(10) yes
N1 C5 C6 112.76(11) yes
C5 C6 C7 124.71(11) yes
C5 C6 C11 115.25(11) yes
C7 C6 C11 120.04(12) yes
C6 C7 C8 118.90(12) yes
C7 C8 C9 120.59(13) yes
C8 C9 C10 120.81(14) yes
C9 C10 C11 118.31(12) yes
O12 C11 C6 117.69(11) yes
O12 C11 C10 120.95(11) yes
C6 C11 C10 121.34(12) yes
O12 C13 C14 117.45(10) yes
O14 C14 N1 122.70(11) yes
O14 C14 C13 118.69(11) yes
N1 C14 C13 118.57(11) yes
C3 C15 C16 120.93(11) yes
C3 C15 C20 118.80(11) yes
C16 C15 C20 120.16(11) yes
C15 C16 C17 119.35(12) yes
C16 C17 C18 120.22(13) yes
C17 C18 C19 120.41(12) yes
C17 C18 C21 120.48(12) yes
C19 C18 C21 119.12(12) yes
C18 C19 C20 119.53(12) yes
C15 C20 C19 120.26(12) yes
F1 C21 F2 104.67(12) yes
F1 C21 F3 107.26(13) yes
F1 C21 C18 112.75(12) yes
F2 C21 F3 105.89(13) yes
F2 C21 C18 112.52(12) yes
F3 C21 C18 113.13(12) yes
O4 C5 H5 110.160 no
N1 C5 H5 110.154 no
C6 C5 H5 110.165 no
C6 C7 H7 120.549 no
C8 C7 H7 120.554 no
C7 C8 H8 119.695 no
C9 C8 H8 119.711 no
C8 C9 H9 119.596 no
C10 C9 H9 119.596 no
C9 C10 H10 120.851 no
C11 C10 H10 120.841 no
O12 C13 H13A 107.937 no
O12 C13 H13B 107.937 no
C14 C13 H13A 107.940 no
C14 C13 H13B 107.944 no
H13A C13 H13B 107.213 no
C15 C16 H16 120.313 no
C17 C16 H16 120.332 no
C16 C17 H17 119.888 no
C18 C17 H17 119.895 no
C18 C19 H19 120.225 no
C20 C19 H19 120.240 no
C15 C20 H20 119.870 no
C19 C20 H20 119.868 no

loop_
_geom_bond_atom_site_label_1
_geom_bond_atom_site_label_2
_geom_bond_distance
_geom_bond_publ_flag
F1 C21 1.3321(19) yes
F2 C21 1.3407(19) yes
F3 C21 1.3212(17) yes
O4 C3 1.3594(15) yes
O4 C5 1.4396(15) yes
O12 C11 1.3904(15) yes
O12 C13 1.4321(15) yes
O14 C14 1.2177(15) yes
N1 N2 1.4041(15) yes
N1 C5 1.4905(16) yes
N1 C14 1.3656(16) yes
N2 C3 1.2817(17) yes
C3 C15 1.4631(17) yes
C5 C6 1.4991(18) yes
C6 C7 1.3893(18) yes
C6 C11 1.3962(17) yes
C7 C8 1.393(2) yes
C8 C9 1.387(2) yes
C9 C10 1.395(2) yes
C10 C11 1.3822(19) yes
C13 C14 1.5249(17) yes
C15 C16 1.3961(19) yes
C15 C20 1.3976(18) yes
C16 C17 1.3890(19) yes
C17 C18 1.3896(19) yes
C18 C19 1.3955(19) yes
C18 C21 1.4992(18) yes
C19 C20 1.3806(19) yes
C5 H5 1.000 no
C7 H7 0.950 no
C8 H8 0.950 no
C9 H9 0.950 no
C10 H10 0.950 no
C13 H13A 0.990 no
C13 H13B 0.990 no
C16 H16 0.950 no
C17 H17 0.950 no
C19 H19 0.950 no
C20 H20 0.950 no

loop_
_geom_contact_atom_site_label_1
_geom_contact_atom_site_label_2
_geom_contact_distance
_geom_contact_publ_flag
_geom_contact_site_symmetry_2
F1 C17 2.8054(17) no .
F1 C19 3.5739(18) no .
F2 C17 3.1772(17) no .
F2 C19 3.2406(17) no .
F3 C19 2.7500(17) no .
O4 C7 2.8363(17) no .
O4 C16 2.8335(16) no .
O12 N1 2.8474(14) no .
O12 C5 2.6847(15) no .
O14 N2 2.7180(15) no .
N1 C7 3.5753(17) no .
N1 C11 3.0237(17) no .
N1 C15 3.5607(17) no .
N2 C6 3.5002(17) no .
N2 C20 2.8761(17) no .
C3 C6 3.3816(18) no .
C3 C14 3.4137(18) no .
C5 C13 3.0796(18) no .
C6 C9 2.770(2) no .
C6 C13 3.0899(18) no .
C6 C14 3.1633(19) no .
C7 C10 2.8107(19) no .
C8 C11 2.7612(19) no .
C10 C13 3.305(2) no .
C11 C14 3.1078(18) no .
C15 C18 2.7728(18) no .
C16 C19 2.7951(19) no .
C17 C20 2.780(2) no .
F1 F1 3.3999(18) no 3_667
F1 F2 3.1824(17) no 3_667
F1 C9 3.359(2) no 1_655
F1 C17 3.4882(18) no 3_667
F2 F1 3.1824(17) no 3_667
F2 F3 3.4598(18) no 4_565
F2 C9 3.5255(19) no 3_567
F3 F2 3.4598(18) no 4_564
F3 C10 3.3478(18) no 4_665
F3 C13 3.5971(18) no 4_665
O4 O14 3.5405(13) no 2_546
O12 O14 3.2144(14) no 4_564
O12 C13 3.2650(17) no 4_564
O12 C14 3.1402(16) no 4_564
O14 O4 3.5405(13) no 2_556
O14 O12 3.2144(14) no 4_565
O14 C5 3.2614(16) no 4_565
O14 C7 3.3893(17) no 4_564
O14 C16 3.4402(17) no 2_556
N1 N2 3.5059(17) no 4_564
N2 N1 3.5059(17) no 4_565
N2 C5 3.3585(18) no 4_565
C3 C20 3.464(2) no 4_564
C5 O14 3.2614(16) no 4_564
C5 N2 3.3585(18) no 4_564
C7 O14 3.3893(17) no 4_565
C8 C20 3.360(2) no 2_546
C9 F1 3.359(2) no 1_455
C9 F2 3.5255(19) no 3_567
C10 F3 3.3478(18) no 4_464
C13 F3 3.5971(18) no 4_464
C13 O12 3.2650(17) no 4_565
C14 O12 3.1402(16) no 4_565
C15 C20 3.4269(19) no 4_564
C16 O14 3.4402(17) no 2_546
C17 F1 3.4882(18) no 3_667
C20 C3 3.464(2) no 4_565
C20 C8 3.360(2) no 2_556
C20 C15 3.4269(19) no 4_565
F1 H17 2.5529 no .
F2 H17 3.1952 no .
F2 H19 3.3019 no .
F3 H19 2.4642 no .
O4 H7 2.5231 no .
O4 H16 2.5236 no .
O12 H5 2.5994 no .
O12 H10 2.6116 no .
O14 H13A 2.6522 no .
O14 H13B 2.5608 no .
N1 H13A 3.0561 no .
N1 H13B 3.1642 no .
N2 H5 2.9752 no .
N2 H20 2.5884 no .
C3 H5 2.8652 no .
C3 H7 3.5167 no .
C3 H16 2.6658 no .
C3 H20 2.6184 no .
C5 H7 2.7571 no .
C6 H8 3.2546 no .
C6 H10 3.2816 no .
C6 H13A 3.3466 no .
C7 H5 3.1968 no .
C7 H9 3.2681 no .
C8 H10 3.2789 no .
C9 H7 3.2733 no .
C10 H8 3.2730 no .
C10 H13A 3.0893 no .
C11 H5 2.6823 no .
C11 H7 3.2740 no .
C11 H9 3.2439 no .
C11 H13A 2.5015 no .
C11 H13B 3.1800 no .
C13 H5 3.2277 no .
C13 H10 3.4369 no .
C14 H5 2.9647 no .
C15 H17 3.2633 no .
C15 H19 3.2684 no .
C16 H20 3.2769 no .
C17 H19 3.2737 no .
C18 H16 3.2678 no .
C18 H20 3.2577 no .
C19 H17 3.2726 no .
C20 H16 3.2798 no .
C21 H17 2.6649 no .
C21 H19 2.6488 no .
H5 H7 3.4405 no .
H7 H8 2.3464 no .
H8 H9 2.3274 no .
H9 H10 2.3516 no .
H10 H13A 3.1287 no .
H16 H17 2.3422 no .
H19 H20 2.3321 no .
F1 H9 2.9535 no 1_655
F1 H10 3.5971 no 1_655
F1 H13A 3.1605 no 4_665
F1 H13B 3.2283 no 4_665
F1 H17 2.7827 no 3_667
F2 H9 2.5866 no 3_567
F2 H10 2.8796 no 1_656
F2 H17 2.6639 no 3_667
F3 H10 2.6488 no 4_665
F3 H13A 2.8711 no 4_665
O4 H5 3.5683 no 3_566
O4 H7 3.5573 no 3_566
O4 H20 3.1432 no 4_564
O12 H13A 2.5529 no 4_564
O12 H16 3.5008 no 3_566
O14 H5 2.3073 no 4_565
O14 H7 2.7244 no 2_556
O14 H7 3.2549 no 4_564
O14 H16 2.8019 no 2_556
N1 H5 2.9158 no 4_565
N2 H5 2.5973 no 4_565
N2 H7 3.2260 no 2_556
N2 H8 3.2099 no 2_556
N2 H20 3.4115 no 4_564
C3 H5 3.5681 no 4_565
C3 H20 2.9184 no 4_564
C6 H13B 2.9859 no 4_565
C6 H16 3.1641 no 3_566
C7 H5 3.5661 no 3_566
C7 H13B 2.9578 no 4_565
C7 H16 3.5244 no 3_566
C7 H20 3.2460 no 2_546
C8 H13B 2.8821 no 4_565
C8 H20 2.7245 no 2_546
C9 H13B 2.8729 no 4_565
C9 H16 3.5404 no 3_566
C9 H19 3.4016 no 2_546
C9 H20 3.2630 no 2_546
C10 H13B 2.9216 no 4_565
C10 H16 3.1976 no 3_566
C10 H17 3.4278 no 3_566
C11 H13B 2.9534 no 4_565
C11 H16 2.9938 no 3_566
C13 H13A 3.3948 no 4_564
C14 H5 2.7418 no 4_565
C15 H8 3.0863 no 3_567
C15 H19 3.3866 no 4_564
C15 H20 3.0200 no 4_564
C16 H8 3.0281 no 3_567
C16 H19 3.1467 no 4_564
C16 H20 3.1662 no 4_564
C17 H8 3.1516 no 3_567
C17 H9 3.5224 no 3_567
C17 H19 3.0389 no 4_564
C18 H8 3.3163 no 3_567
C18 H9 3.3800 no 3_567
C18 H19 3.2014 no 4_564
C19 H8 3.3393 no 3_567
C19 H9 3.5288 no 2_556
C19 H19 3.4858 no 4_564
C20 H8 3.0268 no 2_556
C20 H8 3.2224 no 3_567
C20 H19 3.5695 no 4_564
C21 H9 3.4782 no 3_567
C21 H13A 3.4800 no 4_665
C21 H17 3.3249 no 3_667
H5 O4 3.5683 no 3_566
H5 O14 2.3073 no 4_564
H5 N1 2.9158 no 4_564
H5 N2 2.5973 no 4_564
H5 C3 3.5681 no 4_564
H5 C7 3.5661 no 3_566
H5 C14 2.7418 no 4_564
H5 H7 2.9983 no 3_566
H5 H16 3.4282 no 3_566
H5 H20 3.4979 no 4_564
H7 O4 3.5573 no 3_566
H7 O14 2.7244 no 2_546
H7 O14 3.2549 no 4_565
H7 N2 3.2260 no 2_546
H7 H5 2.9983 no 3_566
H7 H13B 3.5266 no 4_565
H7 H20 3.4364 no 2_546
H8 N2 3.2099 no 2_546
H8 C15 3.0863 no 3_567
H8 C16 3.0281 no 3_567
H8 C17 3.1516 no 3_567
H8 C18 3.3163 no 3_567
H8 C19 3.3393 no 3_567
H8 C20 3.0268 no 2_546
H8 C20 3.2224 no 3_567
H8 H13B 3.4069 no 4_565
H8 H16 3.4547 no 3_567
H8 H20 2.5725 no 2_546
H9 F1 2.9535 no 1_455
H9 F2 2.5866 no 3_567
H9 C17 3.5224 no 3_567
H9 C18 3.3800 no 3_567
H9 C19 3.5288 no 2_546
H9 C21 3.4782 no 3_567
H9 H13B 3.4060 no 4_565
H9 H17 3.5877 no 3_567
H9 H19 3.0917 no 2_546
H9 H20 3.4556 no 2_546
H10 F1 3.5971 no 1_455
H10 F2 2.8796 no 1_454
H10 F3 2.6488 no 4_464
H10 H13B 3.4745 no 4_565
H10 H17 3.2011 no 3_566
H13A F1 3.1605 no 4_464
H13A F3 2.8711 no 4_464
H13A O12 2.5529 no 4_565
H13A C13 3.3948 no 4_565
H13A C21 3.4800 no 4_464
H13A H13B 3.1090 no 4_565
H13B F1 3.2283 no 4_464
H13B C6 2.9859 no 4_564
H13B C7 2.9578 no 4_564
H13B C8 2.8821 no 4_564
H13B C9 2.8729 no 4_564
H13B C10 2.9216 no 4_564
H13B C11 2.9534 no 4_564
H13B H7 3.5266 no 4_564
H13B H8 3.4069 no 4_564
H13B H9 3.4060 no 4_564
H13B H10 3.4745 no 4_564
H13B H13A 3.1090 no 4_564
H16 O12 3.5008 no 3_566
H16 O14 2.8019 no 2_546
H16 C6 3.1641 no 3_566
H16 C7 3.5244 no 3_566
H16 C9 3.5404 no 3_566
H16 C10 3.1976 no 3_566
H16 C11 2.9938 no 3_566
H16 H5 3.4282 no 3_566
H16 H8 3.4547 no 3_567
H16 H19 3.5804 no 4_564
H16 H20 3.2026 no 4_564
H17 F1 2.7827 no 3_667
H17 F2 2.6639 no 3_667
H17 C10 3.4278 no 3_566
H17 C21 3.3249 no 3_667
H17 H9 3.5877 no 3_567
H17 H10 3.2011 no 3_566
H17 H19 3.4108 no 4_564
H19 C9 3.4016 no 2_556
H19 C15 3.3866 no 4_565
H19 C16 3.1467 no 4_565
H19 C17 3.0389 no 4_565
H19 C18 3.2014 no 4_565
H19 C19 3.4858 no 4_565
H19 C20 3.5695 no 4_565
H19 H9 3.0917 no 2_556
H19 H16 3.5804 no 4_565
H19 H17 3.4108 no 4_565
H20 O4 3.1432 no 4_565
H20 N2 3.4115 no 4_565
H20 C3 2.9184 no 4_565
H20 C7 3.2460 no 2_556
H20 C8 2.7245 no 2_556
H20 C9 3.2630 no 2_556
H20 C15 3.0200 no 4_565
H20 C16 3.1662 no 4_565
H20 H5 3.4979 no 4_565
H20 H7 3.4364 no 2_556
H20 H8 2.5725 no 2_556
H20 H9 3.4556 no 2_556
H20 H16 3.2026 no 4_565

loop_
_geom_torsion_atom_site_label_1
_geom_torsion_atom_site_label_2
_geom_torsion_atom_site_label_3
_geom_torsion_atom_site_label_4
_geom_torsion
_geom_torsion_publ_flag
C3 O4 C5 N1 -4.86(12) no
C3 O4 C5 C6 -125.28(10) no
C5 O4 C3 N2 2.89(14) no
C5 O4 C3 C15 -174.37(9) no
C11 O12 C13 C14 71.98(13) no
C13 O12 C11 C6 -80.20(12) no
C13 O12 C11 C10 101.51(12) no
N2 N1 C5 O4 5.55(12) no
N2 N1 C5 C6 125.43(10) no
C5 N1 N2 C3 -4.10(12) no
N2 N1 C14 O14 3.37(18) no
N2 N1 C14 C13 -174.45(9) no
C14 N1 N2 C3 173.53(10) no
C5 N1 C14 O14 -179.58(11) no
C5 N1 C14 C13 2.59(19) no
C14 N1 C5 O4 -171.71(12) no
C14 N1 C5 C6 -51.83(17) no
N1 N2 C3 O4 0.80(15) no
N1 N2 C3 C15 177.86(10) no
O4 C3 C15 C16 10.61(18) no
O4 C3 C15 C20 -173.18(10) no
N2 C3 C15 C16 -166.42(11) no
N2 C3 C15 C20 9.79(19) no
O4 C5 C6 C7 -2.37(16) no
O4 C5 C6 C11 178.32(9) no
N1 C5 C6 C7 -115.89(12) no
N1 C5 C6 C11 64.81(13) no
C5 C6 C7 C8 -179.38(10) no
C5 C6 C11 O12 0.09(16) no
C5 C6 C11 C10 178.36(10) no
C7 C6 C11 O12 -179.25(10) no
C7 C6 C11 C10 -0.97(18) no
C11 C6 C7 C8 -0.11(18) no
C6 C7 C8 C9 1.14(19) no
C7 C8 C9 C10 -1.1(2) no
C8 C9 C10 C11 0.1(2) no
C9 C10 C11 O12 179.21(11) no
C9 C10 C11 C6 0.99(19) no
O12 C13 C14 O14 171.95(10) no
O12 C13 C14 N1 -10.13(17) no
C3 C15 C16 C17 173.54(11) no
C3 C15 C20 C19 -173.87(10) no
C16 C15 C20 C19 2.37(19) no
C20 C15 C16 C17 -2.62(19) no
C15 C16 C17 C18 0.7(2) no
C16 C17 C18 C19 1.5(2) no
C16 C17 C18 C21 -178.97(12) no
C17 C18 C19 C20 -1.8(2) no
C17 C18 C21 F1 33.08(18) no
C17 C18 C21 F2 -85.03(16) no
C17 C18 C21 F3 155.01(13) no
C19 C18 C21 F1 -147.40(12) no
C19 C18 C21 F2 94.50(15) no
C19 C18 C21 F3 -25.47(19) no
C21 C18 C19 C20 178.70(11) no
C18 C19 C20 C15 -0.16(19) no
